data_2010712
loop_
_publ_author_name
'Kruger, Gert J.'
'Thompson, Catharine'
'Meyer, Wolfgang H.'
'Br\"ull, Robert'
'Raubenheimer, Helgard G.'

_publ_section_title
;<i>trans</i>-(2-Methylthiobenzoato-<i>O</i>)phenylbis(triphenylphosphine)palladium(II),
 two conformational isomers
;
_journal_issue 3
_journal_name_full 'Acta Crystallographica Section C'
_journal_page_first 329
_journal_page_last 331
_journal_paper_doi 10.1107/S0108270199015449
_journal_volume 56
_journal_year 2000
_chemical_formula_iupac '[Pd (C8 H7 O2 S) (C6 H5 )(C18 H15 P)2 ]'
_chemical_formula_moiety 'C50 H42 O2 P2 Pd S'
_chemical_formula_sum 'C50 H42 O2 P2 Pd S'
_chemical_formula_weight 875.24
_chemical_name_systematic
;
[Trans-(2-methylthiobenzoato)phenylbis(triphenylphosphine)palladium(II)]
;
_space_group_IT_number 14
_symmetry_cell_setting monoclinic
_symmetry_space_group_name_Hall '-P 2ybc'
_symmetry_space_group_name_H-M 'P 1 21/c 1'
_cell_angle_alpha 90.00
_cell_angle_beta 99.1860(10)
_cell_angle_gamma 90.00
_cell_formula_units_Z 4
_cell_length_a 12.5741(6)
_cell_length_b 20.5817(9)
_cell_length_c 16.0672(8)
_cell_measurement_reflns_used 8107
_cell_measurement_temperature 293(2)
_cell_measurement_theta_max 28.30
_cell_measurement_theta_min 1.62
_cell_volume 4104.8(3)
_computing_cell_refinement 'SAINT (Siemens, 1996)'
_computing_data_collection 'SMART (Siemens, 1996)'
_computing_data_reduction SAINT
_computing_molecular_graphics 'ORTEX (McArdle, 1995)'
_computing_publication_material SHELXL97
_computing_structure_refinement 'SHELXL97 (Sheldrick, 1997)'
_computing_structure_solution 'SHELXS97 (Sheldrick, 1997)'
_diffrn_ambient_temperature 293(2)
_diffrn_measured_fraction_theta_full .964
_diffrn_measured_fraction_theta_max .964
_diffrn_measurement_device_type 'Siemens SMART CCD diffractometer'
_diffrn_measurement_method '\w scans'
_diffrn_radiation_monochromator graphite
_diffrn_radiation_source 'fine-focus sealed tube'
_diffrn_radiation_type MoK\a
_diffrn_radiation_wavelength .71073
_diffrn_reflns_av_R_equivalents .024
_diffrn_reflns_av_sigmaI/netI .030
_diffrn_reflns_limit_h_max 16
_diffrn_reflns_limit_h_min -16
_diffrn_reflns_limit_k_max 27
_diffrn_reflns_limit_k_min -23
_diffrn_reflns_limit_l_max 21
_diffrn_reflns_limit_l_min -17
_diffrn_reflns_number 27445
_diffrn_reflns_theta_full 28.30
_diffrn_reflns_theta_max 28.30
_diffrn_reflns_theta_min 1.62
_exptl_absorpt_coefficient_mu .62
_exptl_absorpt_correction_T_max .89
_exptl_absorpt_correction_T_min .86
_exptl_absorpt_correction_type empirical
_exptl_absorpt_process_details '(SADABS; Sheldrick, 1996)'
_exptl_crystal_colour 'light yellow'
_exptl_crystal_density_diffrn 1.416
_exptl_crystal_density_method 'not measured'
_exptl_crystal_description spindle
_exptl_crystal_F_000 1800
_exptl_crystal_size_max .35
_exptl_crystal_size_mid .20
_exptl_crystal_size_min .18
_refine_diff_density_max 2.13
_refine_diff_density_min -1.31
_refine_ls_extinction_method none
_refine_ls_goodness_of_fit_ref 1.042
_refine_ls_hydrogen_treatment constr
_refine_ls_matrix_type full
_refine_ls_number_parameters 505
_refine_ls_number_reflns 10119
_refine_ls_number_restraints 0
_refine_ls_restrained_S_all 1.042
_refine_ls_R_factor_all .061
_refine_ls_R_factor_gt .044
_refine_ls_shift/su_max .002
_refine_ls_shift/su_mean .000
_refine_ls_structure_factor_coef Fsqd
_refine_ls_weighting_details 'w=1/[\s^2^(Fo^2^)+(0.0331P)^2^+6.2933P] where P=(Fo^2^+2Fc^2^)/3'
_refine_ls_weighting_scheme calc
_refine_ls_wR_factor_ref .108
_reflns_number_gt 8107
_reflns_number_total 10119
_reflns_threshold_expression 'I >2\s(I)'
_cod_data_source_file fr1231.cif
_cod_data_source_block II
_cod_depositor_comments
;
The following automatic conversions were performed:

'_refine_ls_weighting_scheme' value 'calc
w=1/[\s^2^(Fo^2^)+(0.0331P)^2^+6.2933P] where P=(Fo^2^+2Fc^2^)/3' was
changed to 'calc'. New tag '_refine_ls_weighting_details' was
created. The value of the new tag was set to
'w=1/[\s^2^(Fo^2^)+(0.0331P)^2^+6.2933P] where P=(Fo^2^+2Fc^2^)/3'.

Automatic conversion script
Id: cif_fix_values 3143 2015-03-26 13:38:13Z robertas 
;
_cod_original_sg_symbol_H-M 'P 21/c'
_cod_original_formula_sum 'C50 H42 O2 P2 Pd1 S1'
_cod_database_code 2010712
_cod_database_fobs_code 2010712

loop_
_symmetry_equiv_pos_as_xyz
'x, y, z'
'-x, y+1/2, -z+1/2'
'-x, -y, -z'
'x, -y-1/2, z-1/2'

loop_
_atom_site_label
_atom_site_fract_x
_atom_site_fract_y
_atom_site_fract_z
_atom_site_U_iso_or_equiv
_atom_site_adp_type
_atom_site_calc_flag
_atom_site_refinement_flags
_atom_site_occupancy
_atom_site_disorder_assembly
_atom_site_disorder_group
_atom_site_type_symbol
Pd .838039(16) .931566(11) .224657(15) .03643(7) Uani d . 1 . . Pd
P1 .96991(6) .87487(4) .16532(5) .03784(17) Uani d . 1 . . P
P2 .70514(6) .98583(4) .28562(5) .03508(16) Uani d . 1 . . P
S .67371(8) .67046(5) .15826(8) .0666(3) Uani d . 1 . . S
O41 .70557(17) .87990(11) .15613(15) .0483(5) Uani d . 1 . . O
O42 .7581(2) .78839(14) .22245(17) .0653(7) Uani d . 1 . . O
C111 1.0787(2) .92087(14) .1280(2) .0433(7) Uani d . 1 . . C
C112 1.1505(2) .95520(17) .1864(3) .0523(8) Uani d D 1 . . C
H112 1.1417(3) .95618(17) .2380(14) .063 Uiso calc RD 1 . . H
C113 1.2365(3) .98799(18) .1612(3) .0620(10) Uani d D 1 . . C
H113 1.2797(12) 1.0095(6) .1975(10) .074 Uiso calc RD 1 . . H
C114 1.2531(3) .9864(2) .0793(3) .0672(11) Uani d D 1 . . C
H114 1.3070(15) 1.0062(6) .0644(5) .081 Uiso calc RD 1 . . H
C115 1.1830(3) .9529(2) .0215(3) .0700(11) Uani d D 1 . . C
H115 1.1931(4) .9518(2) -.0303(14) .084 Uiso calc RD 1 . . H
C116 1.0957(3) .92038(18) .0446(2) .0571(9) Uani d D 1 . . C
H116 1.0519(12) .8998(6) .0073(10) .068 Uiso calc RD 1 . . H
C121 .9083(2) .83028(15) .07225(19) .0404(6) Uani d . 1 . . C
C122 .8474(3) .86501(19) .0083(3) .0633(10) Uani d D 1 . . C
H122 .8371(4) .9069(11) .0150(3) .076 Uiso calc RD 1 . . H
C123 .8021(3) .8354(2) -.0664(3) .0641(10) Uani d D 1 . . C
H123 .7656(10) .8588(6) -.1074(11) .077 Uiso calc RD 1 . . H
C124 .8135(3) .7703(2) -.0767(3) .0627(10) Uani d D 1 . . C
H124 .7850(8) .7511(5) -.1248(13) .075 Uiso calc RD 1 . . H
C125 .8695(4) .7347(2) -.0123(3) .0725(12) Uani d D 1 . . C
H125 .8753(4) .6921(11) -.0182(3) .087 Uiso calc RD 1 . . H
C126 .9176(3) .76391(16) .0625(2) .0546(9) Uani d D 1 . . C
H126 .9538(10) .7402(6) .1034(11) .066 Uiso calc RD 1 . . H
C131 1.0487(2) .81472(15) .2326(2) .0445(7) Uani d . 1 . . C
C132 1.1447(3) .79048(19) .2121(3) .0627(10) Uani d D 1 . . C
H132 1.1679(7) .8046(4) .1670(13) .075 Uiso calc RD 1 . . H
C133 1.2037(3) .7444(2) .2624(3) .0760(13) Uani d D 1 . . C
H133 1.2637(17) .7297(4) .2491(5) .091 Uiso calc RD 1 . . H
C134 1.1675(4) .7216(2) .3335(3) .0777(13) Uani d D 1 . . C
H134 1.2043(11) .6922(8) .3648(9) .093 Uiso calc RD 1 . . H
C135 1.0735(4) .7453(2) .3548(3) .0741(12) Uani d D 1 . . C
H135 1.0510(7) .7313(4) .4005(13) .089 Uiso calc RD 1 . . H
C136 1.0136(3) .79158(18) .3042(2) .0569(9) Uani d D 1 . . C
H136 .9531(16) .8061(4) .3179(4) .068 Uiso calc RD 1 . . H
C211 .7327(2) 1.03378(14) .38300(19) .0402(6) Uani d . 1 . . C
C212 .8068(3) 1.08422(16) .3898(2) .0519(8) Uani d D 1 . . C
H212 .8423(9) 1.0927(3) .3473(11) .062 Uiso calc RD 1 . . H
C213 .8258(3) 1.12161(18) .4628(3) .0614(10) Uani d D 1 . . C
H213 .8741(12) 1.1536(8) .4669(3) .074 Uiso calc RD 1 . . H
C214 .7714(3) 1.10992(19) .5283(3) .0649(11) Uani d D 1 . . C
H214 .7846(5) 1.1340(6) .5753(12) .078 Uiso calc RD 1 . . H
C215 .6964(4) 1.06097(19) .5215(2) .0641(10) Uani d D 1 . . C
H215 .6593(10) 1.0537(3) .5638(11) .077 Uiso calc RD 1 . . H
C216 .6778(3) 1.02285(17) .4498(2) .0503(8) Uani d D 1 . . C
H216 .6299(12) .9909(8) .4465(2) .060 Uiso calc RD 1 . . H
C221 .6278(2) 1.04205(15) .21161(19) .0391(6) Uani d . 1 . . C
C222 .6096(3) 1.02714(17) .1263(2) .0496(8) Uani d D 1 . . C
H222 .6384(8) .9902(9) .1073(5) .059 Uiso calc RD 1 . . H
C223 .5477(3) 1.06826(19) .0700(2) .0609(9) Uani d D 1 . . C
H223 .5362(4) 1.0583(3) .0136(14) .073 Uiso calc RD 1 . . H
C224 .5031(3) 1.1237(2) .0973(3) .0631(10) Uani d D 1 . . C
H224 .4611(11) 1.1500(7) .0595(10) .076 Uiso calc RD 1 . . H
C225 .5217(3) 1.1395(2) .1809(3) .0650(10) Uani d D 1 . . C
H225 .4926(8) 1.1766(9) .1992(5) .078 Uiso calc RD 1 . . H
C226 .5843(3) 1.09930(18) .2381(2) .0554(9) Uani d D 1 . . C
H226 .5974(4) 1.1106(3) .2946(14) .067 Uiso calc RD 1 . . H
C231 .6071(2) .92656(14) .31076(19) .0388(6) Uani d . 1 . . C
C232 .6448(3) .87378(16) .3605(2) .0524(8) Uani d D 1 . . C
H232 .7169(18) .8691(2) .3782(5) .063 Uiso calc RD 1 . . H
C233 .5742(3) .82818(18) .3837(3) .0634(10) Uani d D 1 . . C
H233 .6000(7) .7947(8) .4180(9) .076 Uiso calc RD 1 . . H
C234 .4659(3) .83304(19) .3553(3) .0611(10) Uani d D 1 . . C
H234 .4196(12) .8024(8) .3699(4) .073 Uiso calc RD 1 . . H
C235 .4274(3) .8845(2) .3046(2) .0602(9) Uani d D 1 . . C
H235 .3551(18) .8877(2) .2850(5) .072 Uiso calc RD 1 . . H
C236 .4970(3) .93151(18) .2829(2) .0501(8) Uani d D 1 . . C
H236 .4703(7) .9661(9) .2499(8) .060 Uiso calc RD 1 . . H
C31 .9480(2) .99299(14) .28107(19) .0379(6) Uani d . 1 . . C
C32 .9712(3) 1.04985(16) .2410(3) .0514(8) Uani d . 1 . . C
H32 .9407(14) 1.0572(4) .188(2) .062 Uiso calc R 1 . . H
C33 1.0430(3) 1.09599(19) .2836(3) .0670(11) Uani d . 1 . . C
H33 1.0584(8) 1.1338(19) .2563(14) .080 Uiso calc R 1 . . H
C34 1.0899(3) 1.0851(2) .3650(3) .0685(12) Uani d . 1 . . C
H34 1.138(2) 1.1174(15) .3946(14) .082 Uiso calc R 1 . . H
C35 1.0690(3) 1.0291(2) .4054(3) .0616(10) Uani d . 1 . . C
H35 1.1036(15) 1.0214(4) .464(3) .074 Uiso calc R 1 . . H
C36 .9987(2) .98313(17) .3635(2) .0476(7) Uani d . 1 . . C
H36 .9851(6) .9445(16) .3917(12) .057 Uiso calc R 1 . . H
C41 .6922(2) .82099(15) .17526(19) .0404(6) Uani d . 1 . . C
C42 .5848(2) .79218(15) .13719(19) .0416(6) Uani d . 1 . . C
C43 .5663(3) .72614(15) .1253(2) .0459(7) Uani d . 1 . . C
C44 .4657(3) .70409(18) .0889(2) .0569(9) Uani d D 1 . . C
H44 .4541(4) .6591(11) .0783(4) .068 Uiso calc RD 1 . . H
C45 .3806(3) .7486(2) .0674(3) .0639(10) Uani d D 1 . . C
H45 .3098(18) .7342(4) .0434(7) .077 Uiso calc RD 1 . . H
C46 .4026(3) .81312(17) .0820(2) .0562(9) Uani d D 1 . . C
H46 .3459(14) .8436(8) .0684(4) .067 Uiso calc RD 1 . . H
C47 .4981(3) .83456(17) .1138(2) .0489(8) Uani d D 1 . . C
H47 .5092(4) .8808(11) .1215(3) .059 Uiso calc RD 1 . . H
C51 .6187(4) .5953(2) .1127(4) .0891(15) Uani d . 1 . . C
H511 .6715 .5615 .1246 .134 Uiso calc R 1 . . H
H512 .5995 .6004 .0528 .134 Uiso calc R 1 . . H
H513 .5558 .5841 .1365 .134 Uiso calc R 1 . . H

loop_
_atom_site_aniso_label
_atom_site_aniso_U_11
_atom_site_aniso_U_22
_atom_site_aniso_U_33
_atom_site_aniso_U_12
_atom_site_aniso_U_13
_atom_site_aniso_U_23
Pd .02944(11) .03421(12) .04485(13) -.00328(8) .00350(8) -.00943(9)
P1 .0321(3) .0350(4) .0456(4) .0008(3) .0038(3) -.0071(3)
P2 .0304(3) .0356(4) .0387(4) .0000(3) .0041(3) -.0044(3)
S .0578(5) .0459(5) .0972(8) .0074(4) .0156(5) .0008(5)
O41 .0435(12) .0413(12) .0591(14) -.0050(9) .0047(10) -.0053(10)
O42 .0518(14) .0721(17) .0649(16) .0012(13) -.0120(12) .0057(14)
C111 .0357(14) .0366(15) .0578(19) .0039(12) .0083(13) -.0034(13)
C112 .0352(15) .0532(19) .068(2) -.0008(14) .0057(15) -.0069(17)
C113 .0346(16) .052(2) .097(3) -.0030(15) .0035(18) -.005(2)
C114 .047(2) .059(2) .099(3) -.0002(17) .022(2) .018(2)
C115 .068(3) .072(3) .074(3) -.004(2) .024(2) .017(2)
C116 .055(2) .054(2) .063(2) -.0045(16) .0097(17) -.0017(17)
C121 .0379(14) .0388(15) .0447(16) -.0009(12) .0068(12) -.0079(13)
C122 .062(2) .047(2) .072(3) .0131(17) -.0133(19) -.0155(18)
C123 .057(2) .070(3) .059(2) .0090(19) -.0120(18) -.0072(19)
C124 .067(2) .066(2) .054(2) -.0185(19) .0071(18) -.0174(19)
C125 .112(4) .044(2) .059(2) -.016(2) .009(2) -.0141(18)
C126 .074(2) .0391(17) .0497(19) -.0079(16) .0060(17) -.0036(14)
C131 .0408(15) .0386(16) .0510(18) .0003(13) -.0025(13) -.0066(13)
C132 .0492(19) .056(2) .082(3) .0109(17) .0100(18) .004(2)
C133 .052(2) .057(2) .116(4) .0151(19) .002(2) .003(2)
C134 .068(3) .056(2) .097(3) .007(2) -.022(2) .010(2)
C135 .078(3) .072(3) .067(3) .001(2) -.005(2) .015(2)
C136 .0533(19) .056(2) .058(2) .0043(16) -.0017(16) .0019(17)
C211 .0375(14) .0377(15) .0430(16) .0079(12) -.0010(12) -.0061(12)
C212 .0440(17) .0456(18) .066(2) .0013(14) .0075(16) -.0131(16)
C213 .0512(19) .0450(19) .083(3) .0060(15) -.0059(19) -.0218(19)
C214 .079(3) .053(2) .055(2) .019(2) -.010(2) -.0186(18)
C215 .091(3) .057(2) .045(2) .015(2) .0118(19) -.0057(17)
C216 .060(2) .0454(18) .0455(18) .0026(15) .0078(15) -.0052(14)
C221 .0337(14) .0407(15) .0434(16) -.0002(12) .0079(12) .0021(13)
C222 .059(2) .0437(17) .0452(18) .0035(15) .0059(15) -.0009(14)
C223 .076(3) .061(2) .0436(19) .0045(19) .0037(17) .0072(17)
C224 .063(2) .066(2) .060(2) .0163(19) .0070(18) .0198(19)
C225 .074(3) .059(2) .064(2) .029(2) .017(2) .0088(19)
C226 .064(2) .056(2) .0475(19) .0170(17) .0128(16) .0006(16)
C231 .0355(14) .0404(15) .0417(15) -.0011(12) .0096(12) -.0060(12)
C232 .0464(17) .0421(17) .069(2) .0020(14) .0089(16) .0040(16)
C233 .070(2) .046(2) .076(3) .0030(18) .019(2) .0129(18)
C234 .064(2) .053(2) .072(2) -.0150(18) .029(2) -.0018(18)
C235 .0412(17) .076(3) .065(2) -.0127(17) .0147(16) -.004(2)
C236 .0387(16) .061(2) .0507(19) -.0015(15) .0072(14) .0024(16)
C31 .0312(13) .0343(14) .0474(16) -.0013(11) .0036(12) -.0054(12)
C32 .0488(18) .0428(17) .062(2) -.0017(14) .0087(16) .0000(15)
C33 .063(2) .0395(19) .103(3) -.0131(17) .029(2) -.007(2)
C34 .0417(18) .062(2) .100(3) -.0109(17) .004(2) -.034(2)
C35 .0450(18) .066(2) .067(2) .0048(17) -.0094(17) -.0216(19)
C36 .0395(15) .0443(17) .0556(19) .0030(13) -.0025(14) -.0053(15)
C41 .0422(15) .0390(15) .0402(16) -.0009(12) .0071(13) -.0070(12)
C42 .0413(15) .0440(16) .0396(16) -.0047(13) .0074(12) -.0021(13)
C43 .0493(17) .0420(16) .0489(18) -.0067(14) .0158(14) -.0033(14)
C44 .060(2) .0459(19) .065(2) -.0205(16) .0097(17) -.0041(16)
C45 .0451(18) .065(2) .077(3) -.0162(17) -.0019(18) .004(2)
C46 .066(2) .0375(17) .064(2) -.0025(16) .0054(18) .0065(15)
C47 .0521(18) .0417(17) .0524(19) .0058(14) .0071(15) .0046(14)
C51 .086(3) .047(2) .140(5) -.002(2) .036(3) -.011(3)

loop_
_atom_type_symbol
_atom_type_description
_atom_type_scat_dispersion_real
_atom_type_scat_dispersion_imag
_atom_type_scat_source
C C .0033 .0016 'International Tables Vol C Tables 4.2.6.8 and 6.1.1.4'
H H .0000 .0000 'International Tables Vol C Tables 4.2.6.8 and 6.1.1.4'
O O .0106 .0060 'International Tables Vol C Tables 4.2.6.8 and 6.1.1.4'
P P .1023 .0942 'International Tables Vol C Tables 4.2.6.8 and 6.1.1.4'
S S .1246 .1234 'International Tables Vol C Tables 4.2.6.8 and 6.1.1.4'
Pd Pd -.9988 1.0072 'International Tables Vol C Tables 4.2.6.8 and 6.1.1.4'

loop_
_geom_angle_atom_site_label_1
_geom_angle_atom_site_label_2
_geom_angle_atom_site_label_3
_geom_angle
_geom_angle_publ_flag
C31 Pd O41 170.35(10) yes
C31 Pd P2 89.81(8) yes
O41 Pd P2 84.45(6) yes
C31 Pd P1 90.94(8) yes
O41 Pd P1 94.97(6) yes
P2 Pd P1 178.56(3) yes
C121 P1 C131 105.30(14) ?
C121 P1 C111 103.46(15) ?
C131 P1 C111 100.37(14) ?
C121 P1 Pd 110.39(10) ?
C131 P1 Pd 116.58(11) ?
C111 P1 Pd 119.07(10) ?
C221 P2 C231 105.06(14) ?
C221 P2 C211 102.88(14) ?
C231 P2 C211 102.29(14) ?
C221 P2 Pd 111.72(10) ?
C231 P2 Pd 108.98(10) ?
C211 P2 Pd 124.13(10) ?
C43 S C51 102.0(2) ?
C41 O41 Pd 118.4(2) ?
C112 C111 C116 118.2(3) ?
C112 C111 P1 118.6(3) ?
C116 C111 P1 123.2(3) ?
C111 C112 C113 120.2(4) ?
C111 C112 H112 119.9 ?
C113 C112 H112 119.9 ?
C114 C113 C112 121.0(4) ?
C114 C113 H113 119.5 ?
C112 C113 H113 119.5 ?
C115 C114 C113 119.2(4) ?
C115 C114 H114 120.4 ?
C113 C114 H114 120.4 ?
C114 C115 C116 121.1(4) ?
C114 C115 H115 119.4 ?
C116 C115 H115 119.4 ?
C115 C116 C111 120.3(4) ?
C115 C116 H116 119.8 ?
C111 C116 H116 119.8 ?
C122 C121 C126 118.3(3) ?
C122 C121 P1 117.7(2) ?
C126 C121 P1 124.0(3) ?
C121 C122 C123 121.3(3) ?
C121 C122 H122 119.3 ?
C123 C122 H122 119.3 ?
C124 C123 C122 120.1(4) ?
C124 C123 H123 119.9 ?
C122 C123 H123 119.9 ?
C123 C124 C125 119.2(4) ?
C123 C124 H124 120.4 ?
C125 C124 H124 120.4 ?
C124 C125 C126 121.4(4) ?
C124 C125 H125 119.3 ?
C126 C125 H125 119.3 ?
C121 C126 C125 119.5(4) ?
C121 C126 H126 120.3 ?
C125 C126 H126 120.3 ?
C136 C131 C132 118.5(3) ?
C136 C131 P1 120.7(3) ?
C132 C131 P1 120.8(3) ?
C133 C132 C131 120.8(4) ?
C133 C132 H132 119.6 ?
C131 C132 H132 119.6 ?
C134 C133 C132 120.0(4) ?
C134 C133 H133 120.0 ?
C132 C133 H133 120.0 ?
C135 C134 C133 119.9(4) ?
C135 C134 H134 120.0 ?
C133 C134 H134 120.0 ?
C134 C135 C136 120.3(4) ?
C134 C135 H135 119.9 ?
C136 C135 H135 119.9 ?
C131 C136 C135 120.5(4) ?
C131 C136 H136 119.8 ?
C135 C136 H136 119.8 ?
C216 C211 C212 118.2(3) ?
C216 C211 P2 121.6(2) ?
C212 C211 P2 120.1(3) ?
C211 C212 C213 120.1(4) ?
C211 C212 H212 119.9 ?
C213 C212 H212 119.9 ?
C214 C213 C212 120.9(4) ?
C214 C213 H213 119.6 ?
C212 C213 H213 119.6 ?
C213 C214 C215 119.4(4) ?
C213 C214 H214 120.3 ?
C215 C214 H214 120.3 ?
C214 C215 C216 120.3(4) ?
C214 C215 H215 119.9 ?
C216 C215 H215 119.9 ?
C211 C216 C215 121.0(4) ?
C211 C216 H216 119.5 ?
C215 C216 H216 119.5 ?
C222 C221 C226 118.5(3) ?
C222 C221 P2 119.4(2) ?
C226 C221 P2 122.1(2) ?
C223 C222 C221 119.8(3) ?
C223 C222 H222 120.1 ?
C221 C222 H222 120.1 ?
C224 C223 C222 121.0(4) ?
C224 C223 H223 119.5 ?
C222 C223 H223 119.5 ?
C225 C224 C223 119.8(3) ?
C225 C224 H224 120.1 ?
C223 C224 H224 120.1 ?
C224 C225 C226 120.0(4) ?
C224 C225 H225 120.0 ?
C226 C225 H225 120.0 ?
C225 C226 C221 120.8(3) ?
C225 C226 H226 119.6 ?
C221 C226 H226 119.6 ?
C232 C231 C236 118.3(3) ?
C232 C231 P2 118.1(2) ?
C236 C231 P2 123.6(3) ?
C233 C232 C231 120.8(3) ?
C233 C232 H232 119.6 ?
C231 C232 H232 119.6 ?
C234 C233 C232 120.5(4) ?
C234 C233 H233 119.7 ?
C232 C233 H233 119.7 ?
C233 C234 C235 119.4(3) ?
C233 C234 H234 120.3 ?
C235 C234 H234 120.3 ?
C234 C235 C236 120.6(3) ?
C234 C235 H235 119.7 ?
C236 C235 H235 119.7 ?
C235 C236 C231 120.3(3) ?
C235 C236 H236 119.9 ?
C231 C236 H236 119.9 ?
C32 C31 C36 117.8(3) ?
C32 C31 Pd 120.5(2) ?
C36 C31 Pd 121.5(2) ?
C31 C32 C33 120.5(4) ?
C31 C32 H32 119.7 ?
C33 C32 H32 119.7 ?
C34 C33 C32 120.0(4) ?
C34 C33 H33 120.0 ?
C32 C33 H33 120.0 ?
C33 C34 C35 120.5(4) ?
C33 C34 H34 119.8 ?
C35 C34 H34 119.8 ?
C34 C35 C36 119.9(4) ?
C34 C35 H35 120.1 ?
C36 C35 H35 120.1 ?
C31 C36 C35 121.3(4) ?
C31 C36 H36 119.3 ?
C35 C36 H36 119.3 ?
O42 C41 O41 124.7(3) ?
O42 C41 C42 120.4(3) ?
O41 C41 C42 114.9(3) ?
C43 C42 C47 117.9(3) ?
C43 C42 C41 124.0(3) ?
C47 C42 C41 118.1(3) ?
C44 C43 C42 120.1(3) ?
C44 C43 S 120.8(3) ?
C42 C43 S 119.1(2) ?
C43 C44 C45 119.9(3) ?
C43 C44 H44 120.1 ?
C45 C44 H44 120.1 ?
C46 C45 C44 117.6(3) ?
C46 C45 H45 121.2 ?
C44 C45 H45 121.2 ?
C47 C46 C45 122.9(4) ?
C47 C46 H46 118.5 ?
C45 C46 H46 118.5 ?
C46 C47 C42 121.5(3) ?
C46 C47 H47 119.2 ?
C42 C47 H47 119.2 ?
S C51 H511 109.5 ?
S C51 H512 109.5 ?
H511 C51 H512 109.5 ?
S C51 H513 109.5 ?
H511 C51 H513 109.5 ?
H512 C51 H513 109.5 ?

loop_
_geom_bond_atom_site_label_1
_geom_bond_atom_site_label_2
_geom_bond_site_symmetry_2
_geom_bond_distance
_geom_bond_publ_flag
Pd C31 . 1.982(3) yes
Pd O41 . 2.129(2) yes
Pd P2 . 2.3499(8) yes
Pd P1 . 2.3505(8) yes
P1 C121 . 1.819(3) ?
P1 C131 . 1.828(3) ?
P1 C111 . 1.841(3) ?
P2 C221 . 1.824(3) ?
P2 C231 . 1.825(3) ?
P2 C211 . 1.835(3) ?
S C43 . 1.786(4) ?
S C51 . 1.801(5) ?
O41 C41 . 1.269(4) ?
O42 C41 . 1.229(4) ?
C111 C112 . 1.387(5) ?
C111 C116 . 1.390(5) ?
C112 C113 . 1.389(5) ?
C112 H112 . .8543 ?
C113 C114 . 1.366(6) ?
C113 H113 . .8542 ?
C114 C115 . 1.361(6) ?
C114 H114 . .8575 ?
C115 C116 . 1.386(5) ?
C115 H115 . .8631 ?
C116 H116 . .8585 ?
C121 C122 . 1.379(5) ?
C121 C126 . 1.382(4) ?
C122 C123 . 1.385(5) ?
C122 H122 . .8803 ?
C123 C124 . 1.360(6) ?
C123 H123 . .8830 ?
C124 C125 . 1.368(6) ?
C124 H124 . .8904 ?
C125 C126 . 1.391(5) ?
C125 H125 . .8856 ?
C126 H126 . .8843 ?
C131 C136 . 1.381(5) ?
C131 C132 . 1.393(5) ?
C132 C133 . 1.383(5) ?
C132 H132 . .8743 ?
C133 C134 . 1.377(7) ?
C133 H133 . .8696 ?
C134 C135 . 1.372(6) ?
C134 H134 . .8709 ?
C135 C136 . 1.393(5) ?
C135 H135 . .8775 ?
C136 H136 . .8780 ?
C211 C216 . 1.383(5) ?
C211 C212 . 1.388(4) ?
C212 C213 . 1.392(5) ?
C212 H212 . .8904 ?
C213 C214 . 1.364(6) ?
C213 H213 . .8920 ?
C214 C215 . 1.373(6) ?
C214 H214 . .8962 ?
C215 C216 . 1.384(5) ?
C215 H215 . .8963 ?
C216 H216 . .8871 ?
C221 C222 . 1.387(4) ?
C221 C226 . 1.394(4) ?
C222 C223 . 1.384(5) ?
C222 H222 . .9163 ?
C223 C224 . 1.373(5) ?
C223 H223 . .9178 ?
C224 C225 . 1.366(6) ?
C224 H224 . .9158 ?
C225 C226 . 1.385(5) ?
C225 H225 . .9154 ?
C226 H226 . .9253 ?
C231 C232 . 1.387(4) ?
C231 C236 . 1.388(4) ?
C232 C233 . 1.382(5) ?
C232 H232 . .9110 ?
C233 C234 . 1.369(6) ?
C233 H233 . .9097 ?
C234 C235 . 1.376(6) ?
C234 H234 . .9152 ?
C235 C236 . 1.387(5) ?
C235 H235 . .9157 ?
C236 H236 . .9185 ?
C31 C32 . 1.389(4) ?
C31 C36 . 1.391(4) ?
C32 C33 . 1.410(5) ?
C32 H32 . .8843 ?
C33 C34 . 1.364(6) ?
C33 H33 . .9281 ?
C34 C35 . 1.368(6) ?
C34 H34 . .9741 ?
C35 C36 . 1.393(5) ?
C35 H35 . .9791 ?
C36 H36 . .9432 ?
C41 C42 . 1.512(4) ?
C42 C43 . 1.387(4) ?
C42 C47 . 1.400(4) ?
C43 C44 . 1.383(5) ?
C44 C45 . 1.409(5) ?
C44 H44 . .9491 ?
C45 C46 . 1.370(5) ?
C45 H45 . .9586 ?
C46 C47 . 1.305(5) ?
C46 H46 . .9476 ?
C47 H47 . .9671 ?
C51 H511 . .9600 ?
C51 H512 . .9600 ?
C51 H513 . .9600 ?

loop_
_geom_torsion_atom_site_label_1
_geom_torsion_atom_site_label_2
_geom_torsion_atom_site_label_3
_geom_torsion_atom_site_label_4
_geom_torsion
_geom_torsion_publ_flag
O41 C41 C42 C43 157.3(3) yes
C31 Pd P1 C111 -38.17(15) yes
Pd P1 C111 C112 64.1(3) yes
Pd P1 C121 C122 56.3(3) yes
Pd P1 C131 C132 -164.0(3) yes
C31 Pd P2 C111 37.10(16) yes
Pd P2 C211 C212 55.4(3) yes
Pd P2 C221 C222 32.6(3) yes
Pd P2 C231 C232 54.4(3) yes
